data_7059909
loop_
_publ_author_name
'Dutta, Basudeb'
'Ghosh, Sourav Ranjan'
'Ray, Apurba'
'Jana, Srikanta'
'Sinha, Chittaranjan'
'Das, Sachindranath'
'Jana, Atish Dipankar'
'Mir, Mohammad Hedayetullah'

_publ_section_title
;
 Stabilization of cyclic water tetramers and dimers in the crystal host of
 2D coordination networks: electrical conductivity and dielectric studies
;
_journal_issue 37
_journal_name_full 'New Journal of Chemistry'
_journal_page_first 15857
_journal_page_last 15870
_journal_paper_doi 10.1039/D0NJ03750H
_journal_volume 44
_journal_year 2020
_chemical_formula_sum 'C39 H30.6 N2 O4.3 Zn'
_chemical_formula_weight 661.44
_space_group_crystal_system monoclinic
_space_group_IT_number 14
_space_group_name_Hall '-P 2ybc'
_space_group_name_H-M_alt 'P 1 21/c 1'
_atom_sites_solution_hydrogens mixed
_audit_creation_method SHELXL-2016/6
_audit_update_record
;
2019-04-28 deposited with the CCDC.	2020-08-18 downloaded from the CCDC.
;
_cell_angle_alpha 90
_cell_angle_beta 109.196(3)
_cell_angle_gamma 90
_cell_formula_units_Z 4
_cell_length_a 15.7596(17)
_cell_length_b 16.9112(19)
_cell_length_c 12.5653(14)
_cell_measurement_reflns_used 9989
_cell_measurement_temperature 273(2)
_cell_measurement_theta_max 21.13
_cell_measurement_theta_min 2.17
_cell_volume 3162.6(6)
_computing_cell_refinement 'Bruker SAINT'
_computing_data_collection 'Bruker APEX2'
_computing_data_reduction 'Bruker SAINT'
_computing_molecular_graphics 'Bruker SHELXTL'
_computing_publication_material 'Bruker SHELXTL'
_computing_structure_refinement 'SHELXL-2016/6 (Sheldrick, 2016)'
_computing_structure_solution 'SHELXT 2014/5 (Sheldrick, 2014)'
_diffrn_ambient_temperature 273(2)
_diffrn_measured_fraction_theta_full 0.999
_diffrn_measured_fraction_theta_max 0.999
_diffrn_measurement_device_type '\f and \w scans'
_diffrn_radiation_type MoK\a
_diffrn_radiation_wavelength 0.71073
_diffrn_reflns_av_R_equivalents 0.0636
_diffrn_reflns_av_unetI/netI 0.0448
_diffrn_reflns_Laue_measured_fraction_full 0.999
_diffrn_reflns_Laue_measured_fraction_max 0.999
_diffrn_reflns_limit_h_max 18
_diffrn_reflns_limit_h_min -18
_diffrn_reflns_limit_k_max 20
_diffrn_reflns_limit_k_min -20
_diffrn_reflns_limit_l_max 14
_diffrn_reflns_limit_l_min -13
_diffrn_reflns_number 36693
_diffrn_reflns_point_group_measured_fraction_full 0.999
_diffrn_reflns_point_group_measured_fraction_max 0.999
_diffrn_reflns_theta_full 25.000
_diffrn_reflns_theta_max 25.000
_diffrn_reflns_theta_min 1.823
_diffrn_source 'Bruker APEX-II CCD'
_exptl_absorpt_coefficient_mu 0.823
_exptl_crystal_colour yellow
_exptl_crystal_density_diffrn 1.389
_exptl_crystal_description needle
_exptl_crystal_F_000 1372.0
_exptl_crystal_size_max 0.121
_exptl_crystal_size_mid 0.110
_exptl_crystal_size_min 0.101
_refine_diff_density_max 0.964
_refine_diff_density_min -0.637
_refine_diff_density_rms 0.075
_refine_ls_extinction_method none
_refine_ls_goodness_of_fit_ref 1.071
_refine_ls_hydrogen_treatment constr
_refine_ls_matrix_type full
_refine_ls_number_parameters 428
_refine_ls_number_reflns 5555
_refine_ls_number_restraints 6
_refine_ls_restrained_S_all 1.071
_refine_ls_R_factor_all 0.0902
_refine_ls_R_factor_gt 0.0660
_refine_ls_shift/su_max 0.006
_refine_ls_shift/su_mean 0.002
_refine_ls_structure_factor_coef Fsqd
_refine_ls_weighting_details 'w=1/[\s^2^(Fo^2^)+(0.0607P)^2^+7.8224P] where P=(Fo^2^+2Fc^2^)/3'
_refine_ls_weighting_scheme calc
_refine_ls_wR_factor_gt 0.1535
_refine_ls_wR_factor_ref 0.1672
_reflns_Friedel_coverage 0.000
_reflns_number_gt 4215
_reflns_number_total 5555
_reflns_threshold_expression 'I > 2\s(I)'
_cod_data_source_file d0nj03750h2.cif
_cod_data_source_block mono_a
_cod_depositor_comments 'Adding full bibliography for 7059908--7059909.cif.'
_cod_original_sg_symbol_H-M 'P 21/c'
_cod_original_formula_sum 'C39 H30.60 N2 O4.30 Zn'
_cod_database_code 7059909
_shelx_shelxl_version_number 2016/6
_shelx_space_group_comment
;
The symmetry employed for this shelxl refinement is uniquely defined
by the following loop, which should always be used as a source of
symmetry information in preference to the above space-group names.
They are only intended as comments.
;

loop_
_space_group_symop_operation_xyz
'x, y, z'
'-x, y+1/2, -z+1/2'
'-x, -y, -z'
'x, -y-1/2, z-1/2'

loop_
_atom_site_label
_atom_site_type_symbol
_atom_site_fract_x
_atom_site_fract_y
_atom_site_fract_z
_atom_site_U_iso_or_equiv
_atom_site_adp_type
_atom_site_occupancy
_atom_site_site_symmetry_order
_atom_site_calc_flag
_atom_site_refinement_flags_posn
_atom_site_refinement_flags_adp
_atom_site_refinement_flags_occupancy
_atom_site_disorder_assembly
_atom_site_disorder_group
Zn01 Zn 0.53709(4) 0.58214(3) 0.62225(5) 0.03760(19) Uani 1 1 d . . . . .
O1 O 0.5338(2) 0.47139(18) 0.6819(3) 0.0457(8) Uani 1 1 d . . . . .
O2 O 0.4555(2) 0.4011(2) 0.5348(3) 0.0489(9) Uani 1 1 d . . . . .
N2 N 0.3913(3) 0.5895(2) 0.5669(3) 0.0414(9) Uani 1 1 d . . . . .
N1 N 0.6831(3) 0.5731(2) 0.6801(3) 0.0413(9) Uani 1 1 d . . . . .
C36 C 0.4828(3) 0.3489(3) 0.7195(4) 0.0438(12) Uani 1 1 d . . . . .
C35 C 0.4906(3) 0.4121(2) 0.6361(4) 0.0330(10) Uani 1 1 d . . . . .
C19 C 0.2506(3) 0.5502(3) 0.5823(5) 0.0479(13) Uani 1 1 d . . . . .
H19 H 0.219927 0.520023 0.619812 0.057 Uiso 1 1 calc R U . . .
C20 C 0.2027(3) 0.5969(3) 0.4916(4) 0.0448(12) Uani 1 1 d . . . . .
C18 C 0.3424(3) 0.5482(3) 0.6170(5) 0.0474(12) Uani 1 1 d . . . . .
H18 H 0.372355 0.516590 0.678475 0.057 Uiso 1 1 calc R U . . .
O3 O 0.4508(4) 0.2120(4) 0.8485(6) 0.125(3) Uani 1 1 d . . . . .
C1 C 0.7304(3) 0.5131(3) 0.7384(5) 0.0500(13) Uani 1 1 d . . . . .
H1 H 0.699588 0.471696 0.758061 0.060 Uiso 1 1 calc R U . . .
C17 C 1.1705(3) 0.6716(3) 0.7605(5) 0.0548(15) Uani 1 1 d . . . . .
C3 C 0.8716(3) 0.5696(3) 0.7452(5) 0.0465(12) Uani 1 1 d . . . . .
C25 C -0.0487(3) 0.6395(3) 0.3310(5) 0.0483(13) Uani 1 1 d . . . . .
C34 C -0.1010(3) 0.6458(3) 0.2145(5) 0.0467(12) Uani 1 1 d . . . . .
C22 C 0.3455(3) 0.6358(3) 0.4806(5) 0.0479(13) Uani 1 1 d . . . . .
H22 H 0.377876 0.665777 0.445185 0.057 Uiso 1 1 calc R U . . .
C2 C 0.8227(3) 0.5089(3) 0.7714(5) 0.0579(15) Uani 1 1 d . . . . .
H2 H 0.852380 0.465101 0.811370 0.070 Uiso 1 1 calc R U . . .
C23 C 0.1039(3) 0.5979(3) 0.4544(5) 0.0508(13) Uani 1 1 d . . . . .
H23 H 0.076688 0.568550 0.496932 0.061 Uiso 1 1 calc R U . . .
C29 C -0.1954(3) 0.6510(3) 0.1834(5) 0.0519(13) Uani 1 1 d . . . . .
C5 C 0.7306(3) 0.6315(3) 0.6561(5) 0.0517(13) Uani 1 1 d . . . . .
H5 H 0.699266 0.674572 0.616160 0.062 Uiso 1 1 calc R U . . .
C4 C 0.8221(3) 0.6324(3) 0.6861(5) 0.0535(14) Uani 1 1 d . . . . .
H4 H 0.850976 0.675299 0.666765 0.064 Uiso 1 1 calc R U . . .
C21 C 0.2539(3) 0.6415(3) 0.4418(5) 0.0534(14) Uani 1 1 d . . . . .
H21 H 0.225758 0.675184 0.382072 0.064 Uiso 1 1 calc R U . . .
C28 C -0.2369(4) 0.6503(4) 0.2688(6) 0.0650(16) Uani 1 1 d . . . . .
H28 H -0.299066 0.654305 0.248992 0.078 Uiso 1 1 calc R U . . .
C8 C 1.1222(3) 0.6185(3) 0.8083(5) 0.0548(14) Uani 1 1 d . . . . .
C24 C 0.0501(3) 0.6363(3) 0.3669(5) 0.0513(13) Uani 1 1 d . . . . .
H24 H 0.077361 0.664281 0.323221 0.062 Uiso 1 1 calc R U . . .
C38 C 0.4560(3) 0.2774(3) 0.6821(6) 0.0577(16) Uani 1 1 d . . . . .
H38 H 0.436303 0.269579 0.604555 0.069 Uiso 1 1 calc R U . . .
C26 C -0.0922(4) 0.6389(4) 0.4100(5) 0.0595(15) Uani 1 1 d . . . . .
H26 H -0.058587 0.635123 0.486001 0.071 Uiso 1 1 calc R U . . .
C16 C 1.1283(4) 0.7252(3) 0.6739(5) 0.0599(16) Uani 1 1 d . . . . .
H16 H 1.065909 0.727158 0.646055 0.072 Uiso 1 1 calc R U . . .
O4 O 0.4572(4) 0.1403(3) 0.7099(6) 0.122(2) Uani 1 1 d . . . . .
C33 C -0.0624(4) 0.6469(3) 0.1280(5) 0.0567(14) Uani 1 1 d . . . . .
H33 H -0.000330 0.643059 0.146598 0.068 Uiso 1 1 calc R U . . .
C12 C 1.2670(4) 0.6684(4) 0.8003(6) 0.0658(18) Uani 1 1 d . . . . .
C27 C -0.1861(4) 0.6438(4) 0.3781(6) 0.0659(16) Uani 1 1 d . . . . .
H27 H -0.213636 0.642621 0.433145 0.079 Uiso 1 1 calc R U . . .
C7 C 1.0240(3) 0.6221(3) 0.7725(5) 0.0551(14) Uani 1 1 d . . . . .
H7 H 0.997438 0.669499 0.741017 0.066 Uiso 1 1 calc R U . . .
C6 C 0.9692(3) 0.5646(3) 0.7804(5) 0.0568(15) Uani 1 1 d . . . . .
H6 H 0.995368 0.516978 0.811224 0.068 Uiso 1 1 calc R U . . .
C9 C 1.1698(4) 0.5654(4) 0.8880(6) 0.0764(19) Uani 1 1 d . . . . .
H9 H 1.138802 0.530655 0.919369 0.092 Uiso 1 1 calc R U . . .
C32 C -0.1145(5) 0.6536(4) 0.0173(6) 0.0749(18) Uani 1 1 d . . . . .
H32 H -0.087575 0.654801 -0.038373 0.090 Uiso 1 1 calc R U . . .
C30 C -0.2469(4) 0.6573(4) 0.0686(6) 0.0712(18) Uani 1 1 d . . . . .
H30 H -0.309085 0.660412 0.048260 0.085 Uiso 1 1 calc R U . . .
C11 C 1.3108(4) 0.6127(5) 0.8816(7) 0.083(2) Uani 1 1 d . . . . .
H11 H 1.373209 0.610453 0.906937 0.100 Uiso 1 1 calc R U . . .
C15 C 1.1765(5) 0.7743(4) 0.6296(6) 0.078(2) Uani 1 1 d . . . . .
H15 H 1.146863 0.809094 0.572084 0.094 Uiso 1 1 calc R U . . .
C13 C 1.3136(5) 0.7214(5) 0.7520(8) 0.087(3) Uani 1 1 d . . . . .
H13 H 1.376078 0.720721 0.777872 0.105 Uiso 1 1 calc R U . . .
C31 C -0.2085(5) 0.6588(4) -0.0127(6) 0.082(2) Uani 1 1 d . . . . .
H31 H -0.243870 0.663194 -0.088040 0.099 Uiso 1 1 calc R U . . .
C14 C 1.2714(5) 0.7725(5) 0.6707(8) 0.093(3) Uani 1 1 d . . . . .
H14 H 1.304253 0.806635 0.641239 0.112 Uiso 1 1 calc R U . . .
C37 C 0.5065(5) 0.3728(5) 0.8405(6) 0.094(2) Uani 1 1 d . . . . .
H37A H 0.562675 0.400715 0.863289 0.141 Uiso 1 1 calc R U . . .
H37B H 0.511747 0.326491 0.886420 0.141 Uiso 1 1 calc R U . . .
H37C H 0.460316 0.406537 0.849443 0.141 Uiso 1 1 calc R U . . .
C39 C 0.4546(4) 0.2053(4) 0.7572(9) 0.083(2) Uani 1 1 d . . . . .
C10 C 1.2643(5) 0.5620(5) 0.9239(7) 0.090(2) Uani 1 1 d . . . . .
H10 H 1.294661 0.524663 0.977044 0.108 Uiso 1 1 calc R U . . .
O5 O 0.4597(16) 0.4368(13) 0.032(2) 0.120(7) Uani 0.3 1 d G U P . .
H5A H 0.434836 0.397433 -0.007925 0.180 Uiso 0.3 1 d G U P . .
H5B H 0.463166 0.428383 0.100387 0.180 Uiso 0.3 1 d G U P . .

loop_
_atom_site_aniso_label
_atom_site_aniso_U_11
_atom_site_aniso_U_22
_atom_site_aniso_U_33
_atom_site_aniso_U_23
_atom_site_aniso_U_13
_atom_site_aniso_U_12
Zn01 0.0401(3) 0.0290(3) 0.0487(4) 0.0002(2) 0.0215(3) 0.0006(2)
O1 0.0406(18) 0.0356(18) 0.056(2) 0.0068(16) 0.0089(16) -0.0059(15)
O2 0.059(2) 0.057(2) 0.035(2) 0.0000(16) 0.0198(17) -0.0006(17)
N2 0.044(2) 0.033(2) 0.050(3) 0.0023(19) 0.021(2) 0.0051(18)
N1 0.039(2) 0.040(2) 0.049(2) -0.0026(19) 0.0201(19) -0.0044(18)
C36 0.033(2) 0.047(3) 0.054(3) 0.012(2) 0.018(2) 0.004(2)
C35 0.026(2) 0.027(2) 0.052(3) 0.007(2) 0.021(2) 0.0031(18)
C19 0.048(3) 0.045(3) 0.060(3) 0.004(3) 0.030(3) -0.001(2)
C20 0.044(3) 0.042(3) 0.049(3) -0.005(2) 0.016(2) -0.001(2)
C18 0.049(3) 0.046(3) 0.054(3) 0.010(2) 0.026(3) 0.011(2)
O3 0.089(4) 0.159(6) 0.131(5) 0.098(5) 0.043(4) 0.017(4)
C1 0.041(3) 0.039(3) 0.072(4) 0.006(3) 0.021(3) -0.006(2)
C17 0.038(3) 0.059(3) 0.072(4) -0.030(3) 0.025(3) -0.013(3)
C3 0.038(3) 0.044(3) 0.060(3) -0.007(2) 0.019(2) -0.005(2)
C25 0.042(3) 0.046(3) 0.057(3) -0.004(2) 0.016(3) -0.004(2)
C34 0.045(3) 0.039(3) 0.056(3) -0.004(2) 0.017(3) -0.005(2)
C22 0.044(3) 0.045(3) 0.059(3) 0.006(3) 0.024(3) 0.003(2)
C2 0.039(3) 0.040(3) 0.090(4) 0.013(3) 0.015(3) 0.001(2)
C23 0.046(3) 0.054(3) 0.054(3) -0.003(3) 0.018(3) -0.007(2)
C29 0.042(3) 0.045(3) 0.065(4) -0.004(3) 0.013(3) -0.001(2)
C5 0.041(3) 0.049(3) 0.066(4) 0.010(3) 0.018(3) -0.004(2)
C4 0.046(3) 0.048(3) 0.069(4) 0.007(3) 0.023(3) -0.009(2)
C21 0.051(3) 0.056(3) 0.052(3) 0.014(3) 0.015(3) 0.004(3)
C28 0.045(3) 0.065(4) 0.084(5) -0.007(3) 0.020(3) -0.003(3)
C8 0.039(3) 0.057(3) 0.068(4) -0.017(3) 0.016(3) -0.009(3)
C24 0.043(3) 0.057(3) 0.054(3) -0.002(3) 0.017(3) -0.005(2)
C38 0.042(3) 0.044(3) 0.093(5) 0.027(3) 0.031(3) 0.006(2)
C26 0.053(3) 0.070(4) 0.055(4) -0.003(3) 0.017(3) -0.004(3)
C16 0.052(3) 0.057(3) 0.080(4) -0.023(3) 0.033(3) -0.016(3)
O4 0.084(4) 0.056(3) 0.215(7) 0.041(4) 0.033(4) 0.004(3)
C33 0.054(3) 0.055(3) 0.063(4) -0.009(3) 0.023(3) -0.008(3)
C12 0.041(3) 0.077(4) 0.085(5) -0.045(4) 0.027(3) -0.018(3)
C27 0.055(3) 0.075(4) 0.079(5) -0.006(3) 0.037(3) -0.006(3)
C7 0.041(3) 0.059(3) 0.070(4) -0.003(3) 0.024(3) -0.005(3)
C6 0.037(3) 0.047(3) 0.086(4) -0.006(3) 0.020(3) -0.003(2)
C9 0.051(4) 0.073(4) 0.094(5) -0.008(4) 0.009(3) -0.006(3)
C32 0.083(5) 0.086(5) 0.056(4) -0.005(3) 0.023(4) -0.004(4)
C30 0.049(3) 0.075(4) 0.076(5) -0.007(4) 0.002(3) 0.000(3)
C11 0.036(3) 0.097(5) 0.102(6) -0.034(5) 0.004(4) 0.000(4)
C15 0.090(5) 0.070(4) 0.092(5) -0.024(4) 0.055(4) -0.021(4)
C13 0.049(4) 0.101(6) 0.124(7) -0.060(5) 0.046(4) -0.033(4)
C31 0.077(5) 0.095(5) 0.061(4) -0.008(4) 0.004(4) -0.004(4)
C14 0.087(6) 0.095(6) 0.127(7) -0.046(5) 0.074(5) -0.042(5)
C37 0.100(6) 0.109(6) 0.070(5) 0.023(4) 0.023(4) -0.009(5)
C39 0.037(3) 0.063(4) 0.147(8) 0.032(5) 0.028(4) 0.002(3)
C10 0.056(4) 0.086(5) 0.108(6) -0.006(4) -0.002(4) 0.006(4)
O5 0.119(7) 0.121(7) 0.121(7) 0.005(2) 0.038(3) -0.002(2)

loop_
_atom_type_symbol
_atom_type_description
_atom_type_scat_dispersion_real
_atom_type_scat_dispersion_imag
_atom_type_scat_source
C C 0.0033 0.0016 'International Tables Vol C Tables 4.2.6.8 and 6.1.1.4'
H H 0.0000 0.0000 'International Tables Vol C Tables 4.2.6.8 and 6.1.1.4'
N N 0.0061 0.0033 'International Tables Vol C Tables 4.2.6.8 and 6.1.1.4'
O O 0.0106 0.0060 'International Tables Vol C Tables 4.2.6.8 and 6.1.1.4'
Zn Zn 0.2839 1.4301 'International Tables Vol C Tables 4.2.6.8 and 6.1.1.4'

loop_
_geom_angle_atom_site_label_1
_geom_angle_atom_site_label_2
_geom_angle_atom_site_label_3
_geom_angle
_geom_angle_site_symmetry_1
_geom_angle_site_symmetry_3
_geom_angle_publ_flag
O1 Zn01 O2 120.32(14) . 3_666 ?
O1 Zn01 N2 91.06(14) . . ?
O2 Zn01 N2 94.18(15) 3_666 . ?
O1 Zn01 N1 87.98(14) . . ?
O2 Zn01 N1 86.71(15) 3_666 . ?
N2 Zn01 N1 178.93(15) . . ?
O1 Zn01 O3 149.7(2) . 2_656 ?
O2 Zn01 O3 89.6(2) 3_666 2_656 ?
N2 Zn01 O3 91.19(18) . 2_656 ?
N1 Zn01 O3 89.41(18) . 2_656 ?
O1 Zn01 O4 93.09(19) . 2_656 ?
O2 Zn01 O4 146.27(19) 3_666 2_656 ?
N2 Zn01 O4 89.28(17) . 2_656 ?
N1 Zn01 O4 90.31(17) . 2_656 ?
O3 Zn01 O4 56.7(2) 2_656 2_656 ?
O1 Zn01 C39 122.5(3) . 2_656 ?
O2 Zn01 C39 117.0(3) 3_666 2_656 ?
N2 Zn01 C39 89.19(17) . 2_656 ?
N1 Zn01 C39 90.94(17) . 2_656 ?
O3 Zn01 C39 27.3(2) 2_656 2_656 ?
O4 Zn01 C39 29.4(3) 2_656 2_656 ?
C35 O1 Zn01 130.7(3) . . ?
C35 O2 Zn01 146.9(3) . 3_666 ?
C22 N2 C18 116.4(4) . . ?
C22 N2 Zn01 121.6(3) . . ?
C18 N2 Zn01 122.0(3) . . ?
C1 N1 C5 115.8(4) . . ?
C1 N1 Zn01 125.3(3) . . ?
C5 N1 Zn01 118.9(3) . . ?
C38 C36 C37 123.6(5) . . ?
C38 C36 C35 119.1(5) . . ?
C37 C36 C35 117.2(5) . . ?
O2 C35 O1 126.5(4) . . ?
O2 C35 C36 119.7(4) . . ?
O1 C35 C36 113.7(4) . . ?
C18 C19 C20 120.6(5) . . ?
C18 C19 H19 119.7 . . ?
C20 C19 H19 119.7 . . ?
C19 C20 C21 115.9(5) . . ?
C19 C20 C23 120.0(5) . . ?
C21 C20 C23 124.1(5) . . ?
N2 C18 C19 123.3(5) . . ?
N2 C18 H18 118.4 . . ?
C19 C18 H18 118.4 . . ?
C39 O3 Zn01 92.1(6) . 2_646 ?
N1 C1 C2 123.4(5) . . ?
N1 C1 H1 118.3 . . ?
C2 C1 H1 118.3 . . ?
C16 C17 C8 123.3(5) . . ?
C16 C17 C12 118.1(6) . . ?
C8 C17 C12 118.6(6) . . ?
C4 C3 C2 115.9(4) . . ?
C4 C3 C6 124.1(5) . . ?
C2 C3 C6 120.0(5) . . ?
C26 C25 C34 118.8(5) . . ?
C26 C25 C24 120.4(5) . . ?
C34 C25 C24 120.8(5) . . ?
C29 C34 C33 118.0(5) . . ?
C29 C34 C25 119.3(5) . . ?
C33 C34 C25 122.7(5) . . ?
N2 C22 C21 123.8(5) . . ?
N2 C22 H22 118.1 . . ?
C21 C22 H22 118.1 . . ?
C1 C2 C3 120.4(5) . . ?
C1 C2 H2 119.8 . . ?
C3 C2 H2 119.8 . . ?
C24 C23 C20 126.4(5) . . ?
C24 C23 H23 116.8 . . ?
C20 C23 H23 116.8 . . ?
C30 C29 C34 119.2(5) . . ?
C30 C29 C28 121.2(5) . . ?
C34 C29 C28 119.5(5) . . ?
N1 C5 C4 124.6(5) . . ?
N1 C5 H5 117.7 . . ?
C4 C5 H5 117.7 . . ?
C5 C4 C3 119.8(5) . . ?
C5 C4 H4 120.1 . . ?
C3 C4 H4 120.1 . . ?
C22 C21 C20 120.1(5) . . ?
C22 C21 H21 120.0 . . ?
C20 C21 H21 120.0 . . ?
C27 C28 C29 120.0(5) . . ?
C27 C28 H28 120.0 . . ?
C29 C28 H28 120.0 . . ?
C9 C8 C17 118.6(5) . . ?
C9 C8 C7 121.4(5) . . ?
C17 C8 C7 119.9(5) . . ?
C23 C24 C25 126.8(5) . . ?
C23 C24 H24 116.6 . . ?
C25 C24 H24 116.6 . . ?
C36 C38 C39 125.1(7) . . ?
C36 C38 H38 117.5 . . ?
C39 C38 H38 117.5 . . ?
C25 C26 C27 121.5(6) . . ?
C25 C26 H26 119.3 . . ?
C27 C26 H26 119.3 . . ?
C15 C16 C17 121.7(6) . . ?
C15 C16 H16 119.2 . . ?
C17 C16 H16 119.1 . . ?
C39 O4 Zn01 86.5(6) . 2_646 ?
C32 C33 C34 121.2(6) . . ?
C32 C33 H33 119.4 . . ?
C34 C33 H33 119.4 . . ?
C11 C12 C13 122.7(6) . . ?
C11 C12 C17 119.5(6) . . ?
C13 C12 C17 117.7(7) . . ?
C28 C27 C26 120.9(6) . . ?
C28 C27 H27 119.5 . . ?
C26 C27 H27 119.5 . . ?
C6 C7 C8 126.5(6) . . ?
C6 C7 H7 116.7 . . ?
C8 C7 H7 116.7 . . ?
C7 C6 C3 125.8(5) . . ?
C7 C6 H6 117.1 . . ?
C3 C6 H6 117.1 . . ?
C8 C9 C10 121.8(7) . . ?
C8 C9 H9 119.1 . . ?
C10 C9 H9 119.1 . . ?
C33 C32 C31 120.3(6) . . ?
C33 C32 H32 119.8 . . ?
C31 C32 H32 119.8 . . ?
C31 C30 C29 121.8(6) . . ?
C31 C30 H30 119.1 . . ?
C29 C30 H30 119.1 . . ?
C10 C11 C12 121.1(6) . . ?
C10 C11 H11 119.4 . . ?
C12 C11 H11 119.4 . . ?
C16 C15 C14 120.2(8) . . ?
C16 C15 H15 119.9 . . ?
C14 C15 H15 119.9 . . ?
C14 C13 C12 122.6(7) . . ?
C14 C13 H13 118.7 . . ?
C12 C13 H13 118.7 . . ?
C30 C31 C32 119.4(6) . . ?
C30 C31 H31 120.3 . . ?
C32 C31 H31 120.3 . . ?
C13 C14 C15 119.7(7) . . ?
C13 C14 H14 120.2 . . ?
C15 C14 H14 120.2 . . ?
C36 C37 H37A 109.5 . . ?
C36 C37 H37B 109.4 . . ?
H37A C37 H37B 109.5 . . ?
C36 C37 H37C 109.5 . . ?
H37A C37 H37C 109.5 . . ?
H37B C37 H37C 109.5 . . ?
O3 C39 O4 124.5(8) . . ?
O3 C39 C38 122.4(8) . . ?
O4 C39 C38 113.1(8) . . ?
O3 C39 Zn01 60.5(5) . 2_646 ?
O4 C39 Zn01 64.1(4) . 2_646 ?
C38 C39 Zn01 175.6(5) . 2_646 ?
C11 C10 C9 120.3(7) . . ?
C11 C10 H10 119.9 . . ?
C9 C10 H10 119.8 . . ?
H5A O5 H5B 109.4 . . ?

loop_
_geom_bond_atom_site_label_1
_geom_bond_atom_site_label_2
_geom_bond_distance
_geom_bond_site_symmetry_2
_geom_bond_publ_flag
Zn01 O1 2.024(3) . ?
Zn01 O2 2.034(3) 3_666 ?
Zn01 N2 2.174(4) . ?
Zn01 N1 2.178(4) . ?
Zn01 O3 2.225(7) 2_656 ?
Zn01 O4 2.302(7) 2_656 ?
Zn01 C39 2.554(7) 2_656 ?
O1 C35 1.242(5) . ?
O2 C35 1.225(5) . ?
N2 C22 1.339(6) . ?
N2 C18 1.342(6) . ?
N1 C1 1.329(6) . ?
N1 C5 1.331(6) . ?
C36 C38 1.316(7) . ?
C36 C37 1.498(9) . ?
C36 C35 1.529(6) . ?
C19 C18 1.367(7) . ?
C19 C20 1.388(7) . ?
C19 H19 0.9300 . ?
C20 C21 1.395(7) . ?
C20 C23 1.471(7) . ?
C18 H18 0.9300 . ?
O3 C39 1.174(10) . ?
C1 C2 1.377(7) . ?
C1 H1 0.9300 . ?
C17 C16 1.404(8) . ?
C17 C8 1.431(8) . ?
C17 C12 1.438(7) . ?
C3 C4 1.382(7) . ?
C3 C2 1.386(7) . ?
C3 C6 1.456(7) . ?
C25 C26 1.380(7) . ?
C25 C34 1.428(7) . ?
C25 C24 1.472(7) . ?
C34 C29 1.411(7) . ?
C34 C33 1.410(7) . ?
C22 C21 1.367(7) . ?
C22 H22 0.9300 . ?
C2 H2 0.9300 . ?
C23 C24 1.318(7) . ?
C23 H23 0.9300 . ?
C29 C30 1.408(8) . ?
C29 C28 1.429(8) . ?
C5 C4 1.365(7) . ?
C5 H5 0.9300 . ?
C4 H4 0.9300 . ?
C21 H21 0.9300 . ?
C28 C27 1.347(8) . ?
C28 H28 0.9300 . ?
C8 C9 1.370(9) . ?
C8 C7 1.463(7) . ?
C24 H24 0.9300 . ?
C38 C39 1.545(9) . ?
C38 H38 0.9300 . ?
C26 C27 1.402(8) . ?
C26 H26 0.9300 . ?
C16 C15 1.362(8) . ?
C16 H16 0.9300 . ?
O4 C39 1.257(10) . ?
C33 C32 1.368(8) . ?
C33 H33 0.9300 . ?
C12 C11 1.394(10) . ?
C12 C13 1.416(10) . ?
C27 H27 0.9300 . ?
C7 C6 1.326(7) . ?
C7 H7 0.9300 . ?
C6 H6 0.9300 . ?
C9 C10 1.408(9) . ?
C9 H9 0.9300 . ?
C32 C31 1.406(9) . ?
C32 H32 0.9300 . ?
C30 C31 1.348(9) . ?
C30 H30 0.9300 . ?
C11 C10 1.345(10) . ?
C11 H11 0.9300 . ?
C15 C14 1.412(10) . ?
C15 H15 0.9300 . ?
C13 C14 1.336(11) . ?
C13 H13 0.9300 . ?
C31 H31 0.9300 . ?
C14 H14 0.9300 . ?
C37 H37A 0.9600 . ?
C37 H37B 0.9600 . ?
C37 H37C 0.9600 . ?
C10 H10 0.9300 . ?
O5 H5A 0.8502 . ?
O5 H5B 0.8502 . ?
